data_4060541
loop_
_publ_author_name
'Izod, Keith'
'McFarlane, William'
'Allen, Ben'
'Clegg, William'
'Harrington, Ross W.'

_publ_section_title
;
 An Intramolecularly Base-Stabilized Diphosphagermylene and Two Unusual
 Germanium(II) Ate Complexes: A Structural, NMR, and DFT Study
;
_journal_coden_ASTM ORGND7
_journal_issue 9
_journal_name_full Organometallics
_journal_page_first 2157
_journal_page_last 2167
_journal_paper_doi 10.1021/om0501125
_journal_volume 24
_journal_year 2005
_chemical_formula_moiety 'C44 H92 Ge I2 Li2 N2 O3 P2 Si4'
_chemical_formula_sum 'C44 H92 Ge I2 Li2 N2 O3 P2 Si4'
_chemical_formula_weight 1211.77
_space_group_IT_number 33
_symmetry_cell_setting orthorhombic
_symmetry_space_group_name_Hall 'P 2c -2n'
_symmetry_space_group_name_H-M 'P n a 21'
_cell_angle_alpha 90.00
_cell_angle_beta 90.00
_cell_angle_gamma 90.00
_cell_formula_units_Z 4
_cell_length_a 48.748(3)
_cell_length_b 11.2312(6)
_cell_length_c 11.1410(6)
_cell_measurement_temperature 160(2)
_cell_volume 6099.7(6)
_diffrn_ambient_temperature 160(2)
_exptl_crystal_density_diffrn 1.320
_cod_duplicate_entry 1100900
_cod_database_code 4060541

loop_
_symmetry_equiv_pos_as_xyz
'x, y, z'
'-x, -y, z+1/2'
'x+1/2, -y+1/2, z'
'-x+1/2, y+1/2, z+1/2'

loop_
_atom_site_label
_atom_site_type_symbol
_atom_site_fract_x
_atom_site_fract_y
_atom_site_fract_z
_atom_site_U_iso_or_equiv
_atom_site_adp_type
_atom_site_occupancy
_atom_site_symmetry_multiplicity
_atom_site_calc_flag
_atom_site_refinement_flags
_atom_site_disorder_assembly
_atom_site_disorder_group
Ge Ge 0.067606(11) 0.41943(4) 0.14749(5) 0.02175(11) Uani 1 1 d . . .
P1 P 0.08465(3) 0.21787(11) 0.14584(12) 0.0207(2) Uani 1 1 d . . .
C1 C 0.07141(10) 0.1472(4) 0.0036(4) 0.0233(10) Uani 1 1 d . . .
H1 H 0.0706 0.2112 -0.0587 0.028 Uiso 1 1 calc R . .
Si1 Si 0.03499(3) 0.09611(14) 0.03171(13) 0.0292(3) Uani 1 1 d . . .
C2 C 0.01515(12) 0.1986(6) 0.1323(6) 0.0472(16) Uani 1 1 d . . .
H2A H 0.0146 0.2784 0.0967 0.071 Uiso 1 1 calc R . .
H2B H 0.0241 0.2024 0.2110 0.071 Uiso 1 1 calc R . .
H2C H -0.0036 0.1686 0.1416 0.071 Uiso 1 1 calc R . .
C3 C 0.01636(14) 0.0923(6) -0.1142(6) 0.0468(16) Uani 1 1 d . . .
H3A H 0.0171 0.1711 -0.1517 0.070 Uiso 1 1 calc R . .
H3B H -0.0028 0.0699 -0.1004 0.070 Uiso 1 1 calc R . .
H3C H 0.0250 0.0337 -0.1674 0.070 Uiso 1 1 calc R . .
C4 C 0.03451(13) -0.0518(5) 0.1089(6) 0.0457(15) Uani 1 1 d . . .
H4A H 0.0443 -0.0457 0.1855 0.068 Uiso 1 1 calc R . .
H4B H 0.0435 -0.1112 0.0580 0.068 Uiso 1 1 calc R . .
H4C H 0.0155 -0.0758 0.1235 0.068 Uiso 1 1 calc R . .
Si2 Si 0.09471(3) 0.02605(14) -0.05661(14) 0.0317(3) Uani 1 1 d . . .
C5 C 0.10606(15) -0.0780(5) 0.0645(6) 0.0473(17) Uani 1 1 d . . .
H5A H 0.0900 -0.1095 0.1065 0.071 Uiso 1 1 calc R . .
H5B H 0.1178 -0.0351 0.1215 0.071 Uiso 1 1 calc R . .
H5C H 0.1164 -0.1439 0.0290 0.071 Uiso 1 1 calc R . .
C6 C 0.07665(16) -0.0678(6) -0.1734(7) 0.0551(18) Uani 1 1 d . . .
H6A H 0.0600 -0.1024 -0.1385 0.083 Uiso 1 1 calc R . .
H6B H 0.0889 -0.1317 -0.2000 0.083 Uiso 1 1 calc R . .
H6C H 0.0717 -0.0178 -0.2421 0.083 Uiso 1 1 calc R . .
C7 C 0.12578(14) 0.0853(6) -0.1346(6) 0.0469(16) Uani 1 1 d . . .
H7A H 0.1201 0.1398 -0.1987 0.070 Uiso 1 1 calc R . .
H7B H 0.1362 0.0191 -0.1692 0.070 Uiso 1 1 calc R . .
H7C H 0.1373 0.1281 -0.0768 0.070 Uiso 1 1 calc R . .
C8 C 0.12226(10) 0.2446(4) 0.1215(4) 0.0238(11) Uani 1 1 d . . .
C9 C 0.14017(11) 0.1772(5) 0.1898(5) 0.0307(12) Uani 1 1 d . . .
H9 H 0.1331 0.1228 0.2474 0.037 Uiso 1 1 calc R . .
C10 C 0.16825(13) 0.1885(6) 0.1750(6) 0.0452(16) Uani 1 1 d . . .
H10 H 0.1803 0.1393 0.2202 0.054 Uiso 1 1 calc R . .
C11 C 0.17882(13) 0.2688(6) 0.0967(8) 0.0564(19) Uani 1 1 d . . .
H11 H 0.1981 0.2752 0.0867 0.068 Uiso 1 1 calc R . .
C12 C 0.16126(12) 0.3419(6) 0.0308(6) 0.0426(15) Uani 1 1 d . . .
H12 H 0.1687 0.4001 -0.0219 0.051 Uiso 1 1 calc R . .
C13 C 0.13281(11) 0.3301(5) 0.0418(5) 0.0279(11) Uani 1 1 d . . .
C14 C 0.11435(11) 0.4073(4) -0.0335(5) 0.0267(11) Uani 1 1 d . . .
H14A H 0.1255 0.4470 -0.0962 0.032 Uiso 1 1 calc R . .
H14B H 0.1006 0.3564 -0.0742 0.032 Uiso 1 1 calc R . .
N1 N 0.09980(9) 0.4994(4) 0.0378(4) 0.0257(9) Uani 1 1 d . . .
C15 C 0.11913(13) 0.5713(5) 0.1084(5) 0.0360(13) Uani 1 1 d . . .
H15A H 0.1090 0.6309 0.1548 0.054 Uiso 1 1 calc R . .
H15B H 0.1320 0.6114 0.0543 0.054 Uiso 1 1 calc R . .
H15C H 0.1293 0.5194 0.1634 0.054 Uiso 1 1 calc R . .
C16 C 0.08405(12) 0.5784(5) -0.0462(6) 0.0395(14) Uani 1 1 d . . .
H16A H 0.0712 0.5301 -0.0932 0.059 Uiso 1 1 calc R . .
H16B H 0.0968 0.6188 -0.1006 0.059 Uiso 1 1 calc R . .
H16C H 0.0738 0.6378 0.0001 0.059 Uiso 1 1 calc R . .
P2 P 0.08890(2) 0.42599(10) 0.34267(11) 0.0196(2) Uani 1 1 d . . .
C17 C 0.05755(9) 0.3584(4) 0.4195(4) 0.0195(9) Uani 1 1 d . . .
H17 H 0.0484 0.3144 0.3523 0.023 Uiso 1 1 calc R . .
Si3 Si 0.06812(3) 0.23417(12) 0.52358(13) 0.0248(3) Uani 1 1 d . . .
C18 C 0.10293(11) 0.1709(5) 0.4920(5) 0.0332(12) Uani 1 1 d . . .
H18A H 0.1038 0.1444 0.4083 0.050 Uiso 1 1 calc R . .
H18B H 0.1063 0.1031 0.5454 0.050 Uiso 1 1 calc R . .
H18C H 0.1169 0.2322 0.5059 0.050 Uiso 1 1 calc R . .
C19 C 0.04346(12) 0.1068(5) 0.5035(6) 0.0404(14) Uani 1 1 d . . .
H19A H 0.0435 0.0816 0.4193 0.061 Uiso 1 1 calc R . .
H19B H 0.0250 0.1325 0.5263 0.061 Uiso 1 1 calc R . .
H19C H 0.0491 0.0400 0.5545 0.061 Uiso 1 1 calc R . .
C20 C 0.06857(15) 0.2829(5) 0.6847(5) 0.0400(15) Uani 1 1 d . . .
H20A H 0.0507 0.3172 0.7058 0.060 Uiso 1 1 calc R . .
H20B H 0.0829 0.3430 0.6961 0.060 Uiso 1 1 calc R . .
H20C H 0.0723 0.2142 0.7363 0.060 Uiso 1 1 calc R . .
Si4 Si 0.02892(3) 0.45520(13) 0.47847(13) 0.0252(3) Uani 1 1 d . . .
C21 C 0.00092(12) 0.3560(6) 0.5366(6) 0.0415(15) Uani 1 1 d . . .
H21A H -0.0051 0.3020 0.4727 0.062 Uiso 1 1 calc R . .
H21B H -0.0146 0.4048 0.5628 0.062 Uiso 1 1 calc R . .
H21C H 0.0078 0.3094 0.6046 0.062 Uiso 1 1 calc R . .
C22 C 0.01165(13) 0.5443(6) 0.3572(6) 0.0431(16) Uani 1 1 d . . .
H22A H 0.0060 0.4910 0.2921 0.065 Uiso 1 1 calc R . .
H22B H 0.0245 0.6039 0.3258 0.065 Uiso 1 1 calc R . .
H22C H -0.0045 0.5844 0.3904 0.065 Uiso 1 1 calc R . .
C23 C 0.03974(12) 0.5569(5) 0.6012(5) 0.0328(12) Uani 1 1 d . . .
H23A H 0.0543 0.6096 0.5721 0.049 Uiso 1 1 calc R . .
H23B H 0.0466 0.5100 0.6691 0.049 Uiso 1 1 calc R . .
H23C H 0.0240 0.6049 0.6272 0.049 Uiso 1 1 calc R . .
C24 C 0.08948(10) 0.5831(4) 0.3960(4) 0.0217(10) Uani 1 1 d . . .
C25 C 0.07476(10) 0.6737(4) 0.3397(5) 0.0287(11) Uani 1 1 d . . .
H25 H 0.0646 0.6559 0.2691 0.034 Uiso 1 1 calc R . .
C26 C 0.07451(12) 0.7896(5) 0.3841(6) 0.0364(13) Uani 1 1 d . . .
H26 H 0.0643 0.8499 0.3444 0.044 Uiso 1 1 calc R . .
C27 C 0.08937(13) 0.8161(5) 0.4867(6) 0.0370(14) Uani 1 1 d . . .
H27 H 0.0891 0.8943 0.5192 0.044 Uiso 1 1 calc R . .
C28 C 0.10458(11) 0.7279(5) 0.5413(5) 0.0322(12) Uani 1 1 d . . .
H28 H 0.1148 0.7468 0.6114 0.039 Uiso 1 1 calc R . .
C29 C 0.10548(10) 0.6135(4) 0.4977(5) 0.0236(10) Uani 1 1 d . . .
C30 C 0.12325(10) 0.5237(4) 0.5644(4) 0.0234(10) Uani 1 1 d . . .
H30A H 0.1201 0.5328 0.6517 0.028 Uiso 1 1 calc R . .
H30B H 0.1174 0.4423 0.5415 0.028 Uiso 1 1 calc R . .
N2 N 0.15313(9) 0.5369(4) 0.5393(4) 0.0257(9) Uani 1 1 d . . .
C31 C 0.16730(12) 0.4469(5) 0.6132(6) 0.0392(15) Uani 1 1 d . . .
H31A H 0.1871 0.4524 0.5997 0.059 Uiso 1 1 calc R . .
H31B H 0.1609 0.3672 0.5907 0.059 Uiso 1 1 calc R . .
H31C H 0.1633 0.4611 0.6982 0.059 Uiso 1 1 calc R . .
C32 C 0.15920(12) 0.5123(5) 0.4123(5) 0.0365(13) Uani 1 1 d . . .
H32A H 0.1789 0.5216 0.3980 0.055 Uiso 1 1 calc R . .
H32B H 0.1490 0.5683 0.3615 0.055 Uiso 1 1 calc R . .
H32C H 0.1537 0.4307 0.3928 0.055 Uiso 1 1 calc R . .
Li1 Li 0.1722(2) 0.7017(8) 0.5861(10) 0.036(2) Uani 1 1 d . A .
O1 O 0.16528(10) 0.8385(4) 0.4840(4) 0.0468(11) Uani 1 1 d . . .
C33X C 0.1530(4) 0.8407(16) 0.3618(18) 0.049(5) Uani 0.45(3) 1 d PU A 1
H33A H 0.1432 0.9168 0.3484 0.059 Uiso 0.45(3) 1 calc PR A 1
H33B H 0.1397 0.7746 0.3525 0.059 Uiso 0.45(3) 1 calc PR A 1
C34X C 0.1761(6) 0.828(3) 0.273(3) 0.092(9) Uani 0.45(3) 1 d PU A 1
H34A H 0.1686 0.8262 0.1914 0.138 Uiso 0.45(3) 1 calc PR A 1
H34B H 0.1859 0.7532 0.2886 0.138 Uiso 0.45(3) 1 calc PR A 1
H34C H 0.1887 0.8949 0.2812 0.138 Uiso 0.45(3) 1 calc PR A 1
C33Y C 0.1765(4) 0.8267(16) 0.3624(18) 0.070(6) Uani 0.55(3) 1 d PU A 2
H33C H 0.1897 0.8921 0.3480 0.084 Uiso 0.55(3) 1 calc PR A 2
H33D H 0.1866 0.7506 0.3565 0.084 Uiso 0.55(3) 1 calc PR A 2
C34Y C 0.1555(5) 0.8299(18) 0.270(2) 0.090(8) Uani 0.55(3) 1 d PU A 2
H34D H 0.1641 0.8197 0.1911 0.136 Uiso 0.55(3) 1 calc PR A 2
H34E H 0.1460 0.9066 0.2728 0.136 Uiso 0.55(3) 1 calc PR A 2
H34F H 0.1423 0.7654 0.2837 0.136 Uiso 0.55(3) 1 calc PR A 2
C35 C 0.15790(16) 0.9477(7) 0.5369(10) 0.076(3) Uani 1 1 d . A .
H35A H 0.1530 0.9325 0.6218 0.091 Uiso 1 1 calc R . .
H35B H 0.1412 0.9773 0.4962 0.091 Uiso 1 1 calc R . .
C36 C 0.1782(2) 1.0411(8) 0.5343(11) 0.091(3) Uani 1 1 d . . .
H36A H 0.1708 1.1122 0.5740 0.137 Uiso 1 1 calc R A .
H36B H 0.1827 1.0602 0.4508 0.137 Uiso 1 1 calc R . .
H36C H 0.1947 1.0145 0.5762 0.137 Uiso 1 1 calc R . .
I1 I 0.159561(7) 0.72234(3) 0.82917(3) 0.03249(9) Uani 1 1 d . . .
I2 I 0.229618(8) 0.69550(3) 0.59322(4) 0.03822(10) Uani 1 1 d . . .
Li2 Li 0.2160(2) 0.7037(8) 0.8376(11) 0.038(2) Uani 1 1 d . A .
O2 O 0.23161(9) 0.8451(4) 0.9154(5) 0.0452(11) Uani 1 1 d . . .
C37 C 0.21423(16) 0.9428(7) 0.9532(8) 0.065(2) Uani 1 1 d . A .
H37A H 0.1965 0.9101 0.9814 0.078 Uiso 1 1 calc R . .
H37B H 0.2230 0.9835 1.0220 0.078 Uiso 1 1 calc R . .
C38 C 0.2090(2) 1.0286(8) 0.8608(11) 0.090(3) Uani 1 1 d . . .
H38A H 0.1972 1.0918 0.8925 0.135 Uiso 1 1 calc R A .
H38B H 0.1998 0.9896 0.7931 0.135 Uiso 1 1 calc R . .
H38C H 0.2264 1.0631 0.8337 0.135 Uiso 1 1 calc R . .
C39 C 0.25903(15) 0.8805(7) 0.8956(9) 0.065(2) Uani 1 1 d . A .
H39A H 0.2642 0.9413 0.9558 0.078 Uiso 1 1 calc R . .
H39B H 0.2605 0.9172 0.8151 0.078 Uiso 1 1 calc R . .
C40 C 0.27785(16) 0.7816(7) 0.9035(11) 0.080(3) Uani 1 1 d . . .
H40A H 0.2966 0.8096 0.8879 0.120 Uiso 1 1 calc R A .
H40B H 0.2728 0.7212 0.8440 0.120 Uiso 1 1 calc R . .
H40C H 0.2769 0.7468 0.9841 0.120 Uiso 1 1 calc R . .
O3 O 0.22979(10) 0.5587(4) 0.9186(4) 0.0490(12) Uani 1 1 d . . .
C41 C 0.23112(18) 0.5368(7) 1.0437(7) 0.065(2) Uani 1 1 d . A .
H41A H 0.2502 0.5488 1.0717 0.078 Uiso 1 1 calc R . .
H41B H 0.2261 0.4529 1.0595 0.078 Uiso 1 1 calc R . .
C42 C 0.2133(2) 0.6131(8) 1.1093(9) 0.089(3) Uani 1 1 d . . .
H42A H 0.2150 0.5960 1.1952 0.134 Uiso 1 1 calc R A .
H42B H 0.1943 0.5997 1.0835 0.134 Uiso 1 1 calc R . .
H42C H 0.2183 0.6963 1.0943 0.134 Uiso 1 1 calc R . .
C43 C 0.2467(2) 0.4701(7) 0.8530(8) 0.073(3) Uani 1 1 d . A .
H43A H 0.2547 0.5085 0.7812 0.087 Uiso 1 1 calc R . .
H43B H 0.2620 0.4443 0.9053 0.087 Uiso 1 1 calc R . .
C44 C 0.23139(19) 0.3673(9) 0.8162(10) 0.091(3) Uani 1 1 d . . .
H44A H 0.2435 0.3128 0.7723 0.137 Uiso 1 1 calc R A .
H44B H 0.2162 0.3921 0.7641 0.137 Uiso 1 1 calc R . .
H44C H 0.2240 0.3269 0.8872 0.137 Uiso 1 1 calc R . .

loop_
_atom_site_aniso_label
_atom_site_aniso_U_11
_atom_site_aniso_U_22
_atom_site_aniso_U_33
_atom_site_aniso_U_23
_atom_site_aniso_U_13
_atom_site_aniso_U_12
Ge 0.0249(3) 0.0220(2) 0.0184(2) -0.0005(2) -0.0006(2) 0.0005(2)
P1 0.0226(6) 0.0204(6) 0.0190(6) -0.0018(5) 0.0007(5) 0.0001(5)
C1 0.032(3) 0.019(2) 0.019(2) -0.0099(19) -0.001(2) -0.005(2)
Si1 0.0321(8) 0.0308(8) 0.0246(7) 0.0001(6) -0.0046(6) -0.0094(6)
C2 0.024(3) 0.059(4) 0.058(4) -0.013(3) 0.005(3) -0.003(3)
C3 0.048(4) 0.054(4) 0.039(3) 0.007(3) -0.014(3) -0.020(3)
C4 0.043(3) 0.045(3) 0.049(4) 0.009(3) -0.005(3) -0.010(3)
Si2 0.0437(9) 0.0255(7) 0.0259(8) -0.0079(6) 0.0031(7) 0.0042(7)
C5 0.068(5) 0.028(3) 0.045(4) -0.009(3) 0.004(3) 0.016(3)
C6 0.080(5) 0.045(4) 0.040(4) -0.022(4) -0.003(4) 0.000(3)
C7 0.047(4) 0.051(4) 0.043(4) -0.010(3) 0.015(3) 0.009(3)
C8 0.026(2) 0.022(2) 0.024(3) -0.0028(18) -0.0007(19) 0.0027(19)
C9 0.027(3) 0.031(3) 0.034(3) 0.003(2) 0.001(2) 0.005(2)
C10 0.029(3) 0.048(4) 0.059(4) 0.009(3) -0.012(3) 0.006(3)
C11 0.022(3) 0.058(4) 0.089(6) 0.003(5) 0.001(3) 0.001(3)
C12 0.029(3) 0.047(4) 0.052(4) 0.005(3) 0.010(3) -0.006(3)
C13 0.029(3) 0.029(3) 0.026(3) -0.002(2) -0.001(2) -0.001(2)
C14 0.034(3) 0.025(3) 0.021(3) 0.001(2) 0.006(2) -0.004(2)
N1 0.031(2) 0.026(2) 0.020(2) 0.0006(17) 0.0016(18) -0.0010(18)
C15 0.049(3) 0.032(3) 0.027(3) -0.006(2) 0.006(3) -0.008(2)
C16 0.033(3) 0.044(3) 0.041(3) 0.017(3) 0.003(3) 0.008(3)
P2 0.0234(6) 0.0180(5) 0.0174(6) -0.0017(5) 0.0004(5) 0.0003(4)
C17 0.017(2) 0.021(2) 0.021(2) -0.0025(19) 0.0007(18) -0.0014(18)
Si3 0.0299(7) 0.0212(7) 0.0232(7) 0.0029(6) 0.0012(6) 0.0006(6)
C18 0.031(3) 0.033(3) 0.036(3) 0.005(2) -0.001(2) 0.004(2)
C19 0.027(3) 0.033(3) 0.061(4) 0.003(3) 0.001(3) -0.004(2)
C20 0.064(4) 0.031(3) 0.025(3) 0.007(2) 0.002(3) 0.008(3)
Si4 0.0211(7) 0.0289(7) 0.0256(7) -0.0007(6) 0.0014(6) 0.0025(5)
C21 0.027(3) 0.046(4) 0.052(4) -0.009(3) 0.012(3) 0.000(3)
C22 0.035(3) 0.056(4) 0.038(4) 0.006(3) -0.002(3) 0.015(3)
C23 0.041(3) 0.028(3) 0.029(3) -0.007(2) 0.005(3) 0.008(2)
C24 0.024(2) 0.016(2) 0.024(2) -0.0007(19) 0.003(2) -0.0024(19)
C25 0.032(3) 0.026(2) 0.028(3) 0.002(2) -0.006(2) 0.004(2)
C26 0.041(3) 0.025(3) 0.043(3) -0.002(2) -0.002(3) 0.007(2)
C27 0.045(3) 0.018(3) 0.047(4) -0.010(2) -0.003(3) 0.004(2)
C28 0.031(3) 0.030(3) 0.035(3) -0.009(2) -0.005(2) -0.005(2)
C29 0.022(2) 0.021(2) 0.028(3) -0.001(2) 0.004(2) 0.0003(19)
C30 0.025(3) 0.025(3) 0.020(3) 0.0002(19) -0.0031(19) 0.005(2)
N2 0.025(2) 0.027(2) 0.025(2) -0.0052(18) -0.0015(18) -0.0011(17)
C31 0.036(3) 0.030(3) 0.051(4) 0.001(3) -0.015(3) 0.004(2)
C32 0.029(3) 0.041(3) 0.040(3) -0.012(3) 0.003(3) 0.001(3)
Li1 0.052(6) 0.022(4) 0.034(5) -0.001(4) -0.001(5) 0.003(4)
O1 0.056(3) 0.042(3) 0.042(3) 0.003(2) 0.001(2) -0.005(2)
C33X 0.057(11) 0.046(9) 0.045(11) 0.010(7) -0.014(7) -0.011(7)
C34X 0.089(17) 0.117(19) 0.070(18) -0.005(15) 0.008(13) 0.032(16)
C33Y 0.083(13) 0.059(9) 0.068(12) 0.010(8) 0.000(9) -0.017(8)
C34Y 0.103(16) 0.075(12) 0.093(18) 0.037(11) -0.022(13) 0.016(11)
C35 0.049(5) 0.048(4) 0.130(9) 0.006(5) 0.002(5) 0.008(4)
C36 0.077(7) 0.064(6) 0.134(9) -0.007(6) 0.010(6) -0.021(5)
I1 0.02803(16) 0.04245(18) 0.02700(16) -0.00492(17) 0.00374(15) -0.00537(15)
I2 0.03205(18) 0.04015(19) 0.0425(2) -0.00060(19) 0.01002(17) -0.00186(16)
Li2 0.045(5) 0.025(5) 0.043(5) -0.006(5) 0.005(5) -0.004(4)
O2 0.036(2) 0.038(2) 0.062(3) -0.015(2) 0.005(2) -0.0046(19)
C37 0.041(4) 0.061(5) 0.093(6) -0.035(5) -0.008(4) -0.013(4)
C38 0.075(6) 0.053(5) 0.141(11) -0.007(6) -0.003(6) 0.015(4)
C39 0.047(4) 0.043(4) 0.106(7) -0.008(4) 0.005(4) -0.018(3)
C40 0.037(4) 0.056(5) 0.148(9) -0.018(6) 0.011(5) -0.002(4)
O3 0.064(3) 0.040(3) 0.043(3) 0.005(2) 0.001(2) 0.007(2)
C41 0.077(6) 0.061(5) 0.058(5) 0.025(4) 0.006(4) 0.007(4)
C42 0.123(9) 0.080(6) 0.065(6) 0.010(5) 0.009(6) 0.023(6)
C43 0.101(7) 0.049(5) 0.068(6) 0.019(4) 0.003(5) 0.011(5)
C44 0.083(7) 0.094(7) 0.098(8) 0.011(6) -0.045(6) 0.011(5)

loop_
_geom_bond_atom_site_label_1
_geom_bond_atom_site_label_2
_geom_bond_distance
_geom_bond_site_symmetry_2
_geom_bond_publ_flag
Ge P1 2.4114(13) . ?
Ge N1 2.183(4) . ?
Ge P2 2.4106(14) . ?
P1 C1 1.886(5) . ?
P1 C8 1.877(5) . ?
C1 Si1 1.892(5) . ?
C1 Si2 1.895(5) . ?
Si1 C2 1.875(6) . ?
Si1 C3 1.863(6) . ?
Si1 C4 1.870(6) . ?
Si2 C5 1.869(7) . ?
Si2 C6 1.891(7) . ?
Si2 C7 1.869(7) . ?
C8 C9 1.384(7) . ?
C8 C13 1.405(7) . ?
C9 C10 1.385(8) . ?
C10 C11 1.357(10) . ?
C11 C12 1.395(9) . ?
C12 C13 1.399(8) . ?
C13 C14 1.505(7) . ?
C14 N1 1.484(7) . ?
N1 C15 1.469(7) . ?
N1 C16 1.501(7) . ?
P2 C17 1.909(5) . ?
P2 C24 1.862(5) . ?
C17 Si3 1.886(5) . ?
C17 Si4 1.888(5) . ?
Si3 C18 1.873(6) . ?
Si3 C19 1.882(6) . ?
Si3 C20 1.877(6) . ?
Si4 C21 1.877(6) . ?
Si4 C22 1.881(6) . ?
Si4 C23 1.858(6) . ?
C24 C25 1.394(7) . ?
C24 C29 1.417(7) . ?
C25 C26 1.393(7) . ?
C26 C27 1.386(9) . ?
C27 C28 1.379(8) . ?
C28 C29 1.374(7) . ?
C29 C30 1.523(7) . ?
C30 N2 1.491(6) . ?
N2 C31 1.475(7) . ?
N2 C32 1.472(7) . ?
N2 Li1 2.136(10) . ?
Li1 O1 1.941(11) . ?
Li1 I1 2.786(11) . ?
Li1 I2 2.802(10) . ?
O1 C33X 1.488(19) . ?
O1 C33Y 1.47(2) . ?
O1 C35 1.408(9) . ?
C33X C34X 1.50(4) . ?
C33Y C34Y 1.45(3) . ?
C35 C36 1.442(11) . ?
I1 Li2 2.760(10) . ?
I2 Li2 2.804(12) . ?
Li2 O2 1.963(10) . ?
Li2 O3 1.980(11) . ?
O2 C37 1.448(9) . ?
O2 C39 1.412(8) . ?
C37 C38 1.433(12) . ?
C39 C40 1.443(11) . ?
O3 C41 1.417(9) . ?
O3 C43 1.484(9) . ?
C41 C42 1.422(12) . ?
C43 C44 1.434(13) . ?
